data_9005349
loop_
_publ_author_name
'Lucchesi, S.'
'Amoriello, M.'
'Della Giusta, A.'

_publ_section_title
;
 Crystal chemistry of spinels from xenoliths of the
 Alban Hills volcanic region
 Sample: SP182f
;
_journal_name_full 'European Journal of Mineralogy'
_journal_page_first 473
_journal_page_last 482
_journal_volume 10
_journal_year 1998
_chemical_compound_source 'xenoliths of the Alban Hills, Italy volcanic region'
_chemical_formula_sum 'Al1.952 Fe0.128 Mg0.902 Mn0.009 O4 Ti2 Zn0.007'
_chemical_name_mineral Spinel
_space_group_IT_number 227
_symmetry_space_group_name_Hall '-F 4vw 2vw 3'
_symmetry_space_group_name_H-M 'F d -3 m :2'
_cell_angle_alpha 90
_cell_angle_beta 90
_cell_angle_gamma 90
_cell_length_a 8.0991
_cell_length_b 8.0991
_cell_length_c 8.0991
_cell_formula_units_Z 8
_cell_volume 531.264
_database_code_amcsd 0006734
_exptl_crystal_density_diffrn 6.064
_cod_original_sg_symbol_H-M 'F d 3 m'
_cod_original_formula_sum 'Mg.902 Fe.128 Zn.007 Mn.009 Al1.952 Ti2 O4'
_cod_database_code 9005349

loop_
_space_group_symop_operation_xyz
x,y,z
x,1/2+y,1/2+z
1/2+x,y,1/2+z
1/2+x,1/2+y,z
3/4+z,1/2-x,1/4+y
3/4+z,-x,3/4+y
1/4+z,1/2-x,3/4+y
1/4+z,-x,1/4+y
3/4-y,1/2+z,1/4-x
3/4-y,+z,3/4-x
1/4-y,1/2+z,3/4-x
1/4-y,+z,1/4-x
3/4+x,1/2-y,1/4+z
3/4+x,-y,3/4+z
1/4+x,1/2-y,3/4+z
1/4+x,-y,1/4+z
3/4-z,1/2+x,1/4-y
3/4-z,+x,3/4-y
1/4-z,1/2+x,3/4-y
1/4-z,+x,1/4-y
3/4+y,1/2-z,1/4+x
3/4+y,-z,3/4+x
1/4+y,1/2-z,3/4+x
1/4+y,-z,1/4+x
3/4-x,1/2+y,1/4-z
3/4-x,+y,3/4-z
1/4-x,1/2+y,3/4-z
1/4-x,+y,1/4-z
1/2+x,3/4-z,1/4-y
1/2+x,1/4-z,3/4-y
+x,3/4-z,3/4-y
+x,1/4-z,1/4-y
1/2-z,3/4+y,1/4+x
1/2-z,1/4+y,3/4+x
-z,3/4+y,3/4+x
-z,1/4+y,1/4+x
1/2+y,3/4-x,1/4-z
1/2+y,1/4-x,3/4-z
+y,3/4-x,3/4-z
+y,1/4-x,1/4-z
1/2-x,3/4+z,1/4+y
1/2-x,1/4+z,3/4+y
-x,3/4+z,3/4+y
-x,1/4+z,1/4+y
1/2+z,3/4-y,1/4-x
1/2+z,1/4-y,3/4-x
+z,3/4-y,3/4-x
+z,1/4-y,1/4-x
1/2-y,3/4+x,1/4+z
1/2-y,1/4+x,3/4+z
-y,3/4+x,3/4+z
-y,1/4+x,1/4+z
x,1/2+z,1/2+y
x,+z,+y
1/2+x,1/2+z,+y
1/2+x,+z,1/2+y
-z,1/2-y,1/2-x
-z,-y,-x
1/2-z,1/2-y,-x
1/2-z,-y,1/2-x
y,1/2+x,1/2+z
y,+x,+z
1/2+y,1/2+x,+z
1/2+y,+x,1/2+z
-x,1/2-z,1/2-y
-x,-z,-y
1/2-x,1/2-z,-y
1/2-x,-z,1/2-y
z,1/2+y,1/2+x
z,+y,+x
1/2+z,1/2+y,+x
1/2+z,+y,1/2+x
-y,1/2-x,1/2-z
-y,-x,-z
1/2-y,1/2-x,-z
1/2-y,-x,1/2-z
3/4+z,1/4+x,1/2-y
3/4+z,3/4+x,-y
1/4+z,1/4+x,-y
1/4+z,3/4+x,1/2-y
3/4-y,1/4-z,1/2+x
3/4-y,3/4-z,+x
1/4-y,1/4-z,+x
1/4-y,3/4-z,1/2+x
3/4+x,1/4+y,1/2-z
3/4+x,3/4+y,-z
1/4+x,1/4+y,-z
1/4+x,3/4+y,1/2-z
3/4-z,1/4-x,1/2+y
3/4-z,3/4-x,+y
1/4-z,1/4-x,+y
1/4-z,3/4-x,1/2+y
3/4+y,1/4+z,1/2-x
3/4+y,3/4+z,-x
1/4+y,1/4+z,-x
1/4+y,3/4+z,1/2-x
3/4-x,1/4-y,1/2+z
3/4-x,3/4-y,+z
1/4-x,1/4-y,+z
1/4-x,3/4-y,1/2+z
-z,3/4+x,3/4+y
-z,1/4+x,1/4+y
1/2-z,3/4+x,1/4+y
1/2-z,1/4+x,3/4+y
y,3/4-z,3/4-x
y,1/4-z,1/4-x
1/2+y,3/4-z,1/4-x
1/2+y,1/4-z,3/4-x
-x,3/4+y,3/4+z
-x,1/4+y,1/4+z
1/2-x,3/4+y,1/4+z
1/2-x,1/4+y,3/4+z
z,3/4-x,3/4-y
z,1/4-x,1/4-y
1/2+z,3/4-x,1/4-y
1/2+z,1/4-x,3/4-y
-y,3/4+z,3/4+x
-y,1/4+z,1/4+x
1/2-y,3/4+z,1/4+x
1/2-y,1/4+z,3/4+x
x,3/4-y,3/4-z
x,1/4-y,1/4-z
1/2+x,3/4-y,1/4-z
1/2+x,1/4-y,3/4-z
1/4-x,1/2+z,3/4-y
1/4-x,+z,1/4-y
3/4-x,1/2+z,1/4-y
3/4-x,+z,3/4-y
1/4+z,1/2-y,3/4+x
1/4+z,-y,1/4+x
3/4+z,1/2-y,1/4+x
3/4+z,-y,3/4+x
1/4-y,1/2+x,3/4-z
1/4-y,+x,1/4-z
3/4-y,1/2+x,1/4-z
3/4-y,+x,3/4-z
1/4+x,1/2-z,3/4+y
1/4+x,-z,1/4+y
3/4+x,1/2-z,1/4+y
3/4+x,-z,3/4+y
1/4-z,1/2+y,3/4-x
1/4-z,+y,1/4-x
3/4-z,1/2+y,1/4-x
3/4-z,+y,3/4-x
1/4+y,1/2-x,3/4+z
1/4+y,-x,1/4+z
3/4+y,1/2-x,1/4+z
3/4+y,-x,3/4+z
3/4-x,3/4-z,y
3/4-x,1/4-z,1/2+y
1/4-x,3/4-z,1/2+y
1/4-x,1/4-z,y
3/4+z,3/4+y,-x
3/4+z,1/4+y,1/2-x
1/4+z,3/4+y,1/2-x
1/4+z,1/4+y,-x
3/4-y,3/4-x,z
3/4-y,1/4-x,1/2+z
1/4-y,3/4-x,1/2+z
1/4-y,1/4-x,z
3/4+x,3/4+z,-y
3/4+x,1/4+z,1/2-y
1/4+x,3/4+z,1/2-y
1/4+x,1/4+z,-y
3/4-z,3/4-y,x
3/4-z,1/4-y,1/2+x
1/4-z,3/4-y,1/2+x
1/4-z,1/4-y,x
3/4+y,3/4+x,-z
3/4+y,1/4+x,1/2-z
1/4+y,3/4+x,1/2-z
1/4+y,1/4+x,-z
-z,-x,-y
-z,1/2-x,1/2-y
1/2-z,-x,1/2-y
1/2-z,1/2-x,-y
y,z,x
y,1/2+z,1/2+x
1/2+y,z,1/2+x
1/2+y,1/2+z,x
-x,-y,-z
-x,1/2-y,1/2-z
1/2-x,-y,1/2-z
1/2-x,1/2-y,-z
z,x,y
z,1/2+x,1/2+y
1/2+z,x,1/2+y
1/2+z,1/2+x,y
-y,-z,-x
-y,1/2-z,1/2-x
1/2-y,-z,1/2-x
1/2-y,1/2-z,-x

loop_
_atom_site_label
_atom_site_fract_x
_atom_site_fract_y
_atom_site_fract_z
_atom_site_occupancy
_atom_site_U_iso_or_equiv
MgT 0.12500 0.12500 0.12500 0.66040 0.00560
FeT 0.12500 0.12500 0.12500 0.11290 0.00560
ZnT 0.12500 0.12500 0.12500 0.00710 0.00560
MnT 0.12500 0.12500 0.12500 0.00900 0.00560
AlT 0.12500 0.12500 0.12500 0.21030 0.00560
SiT 0.12500 0.12500 0.12500 0.00010 0.00560
MgM 0.50000 0.50000 0.50000 0.12070 0.00430
FeM 0.50000 0.50000 0.50000 0.00780 0.00430
AlM 0.50000 0.50000 0.50000 0.87095 0.00430
CrM 0.50000 0.50000 0.50000 0.00010 0.00430
TiM 0.50000 0.50000 0.50000 1.00000 0.00430
O 0.26213 0.26213 0.26213 1.00000 0.00820

loop_
_cod_related_entry_id
_cod_related_entry_database
_cod_related_entry_code
1 AMCSD 0006734
